data_1508182
loop_
_publ_author_name
'Wu, Hui-Lu'
'Yuan, Jing-Kun'
'Huang, Xing-Cai'
'Kou, Fan'
'Liu, Bin'
'Jia, Fei'
'Wang, Kai-Tong'
'Bai, Ying'

_publ_section_title
;
 Two zinc(II) and cadmium(II) complexes based on the V-shaped ligand
 2,6-bis(2-benzimidazolyl)pyridine: Synthesis, crystal structure,
 DNA-binding properties and antioxidant activities
;
_journal_name_full
;
Inorganica Chimica Acta
;
_journal_page_first 12
_journal_page_last 21
_journal_paper_doi 10.1016/j.ica.2012.04.010
_journal_volume 390
_journal_year 2012
_chemical_formula_moiety 'C38 H26 N10 Zn, 2(C6 H2 N3 O7), 2(C3 H7 N O)'
_chemical_formula_sum 'C56 H44 N18 O16 Zn'
_chemical_formula_weight 1290.48
_space_group_IT_number 14
_symmetry_cell_setting monoclinic
_symmetry_space_group_name_Hall '-P 2ybc'
_symmetry_space_group_name_H-M 'P 1 21/c 1'
_atom_sites_solution_hydrogens geom
_atom_sites_solution_primary direct
_atom_sites_solution_secondary difmap
_cell_angle_alpha 90.00
_cell_angle_beta 133.420(18)
_cell_angle_gamma 90.00
_cell_formula_units_Z 4
_cell_length_a 14.221(3)
_cell_length_b 26.462(5)
_cell_length_c 20.396(6)
_cell_measurement_reflns_used 12704
_cell_measurement_temperature 153(2)
_cell_measurement_theta_max 27.49
_cell_measurement_theta_min 3.04
_cell_volume 5575(3)
_computing_cell_refinement 'Rapid Auto Version 3.0 (Rigaku 2004)'
_computing_data_collection 'Rapid Auto Version 3.0 (Rigaku 2004)'
_computing_data_reduction 'Rapid Auto Version 3.0 (Rigaku 2004)'
_computing_molecular_graphics 'SHELXTL 6.12 (Bruker AXS, 2001)'
_computing_publication_material 'SHELXTL 6.12 (Bruker AXS, 2001)'
_computing_structure_refinement 'SHELXL-97 (Sheldrick, 1997)'
_computing_structure_solution 'SHELXS-97 (Sheldrick, 1990)'
_diffrn_ambient_temperature 153(2)
_diffrn_measured_fraction_theta_full 0.992
_diffrn_measured_fraction_theta_max 0.992
_diffrn_measurement_device_type 'Rigaku R-axis Spider'
_diffrn_measurement_method '\w scans'
_diffrn_radiation_monochromator graphite
_diffrn_radiation_source 'fine-focus sealed tube'
_diffrn_radiation_type MoK\a
_diffrn_radiation_wavelength 0.71073
_diffrn_reflns_av_R_equivalents 0.0303
_diffrn_reflns_av_sigmaI/netI 0.0290
_diffrn_reflns_limit_h_max 18
_diffrn_reflns_limit_h_min -18
_diffrn_reflns_limit_k_max 34
_diffrn_reflns_limit_k_min -29
_diffrn_reflns_limit_l_max 26
_diffrn_reflns_limit_l_min -26
_diffrn_reflns_number 52483
_diffrn_reflns_theta_full 27.49
_diffrn_reflns_theta_max 27.49
_diffrn_reflns_theta_min 3.04
_exptl_absorpt_coefficient_mu 0.531
_exptl_absorpt_correction_T_max 0.8318
_exptl_absorpt_correction_T_min 0.7960
_exptl_absorpt_correction_type multi-scan
_exptl_absorpt_process_details 'ABSCOR(Higashi, 1995)'
_exptl_crystal_colour yellow
_exptl_crystal_density_diffrn 1.538
_exptl_crystal_density_method 'not measured'
_exptl_crystal_description block
_exptl_crystal_F_000 2656
_exptl_crystal_size_max 0.45
_exptl_crystal_size_mid 0.42
_exptl_crystal_size_min 0.36
_refine_diff_density_max 0.718
_refine_diff_density_min -0.903
_refine_diff_density_rms 0.093
_refine_ls_extinction_method none
_refine_ls_goodness_of_fit_ref 1.173
_refine_ls_hydrogen_treatment constr
_refine_ls_matrix_type full
_refine_ls_number_parameters 824
_refine_ls_number_reflns 12704
_refine_ls_number_restraints 8
_refine_ls_restrained_S_all 1.173
_refine_ls_R_factor_all 0.0603
_refine_ls_R_factor_gt 0.0373
_refine_ls_shift/su_max 0.002
_refine_ls_shift/su_mean 0.000
_refine_ls_structure_factor_coef Fsqd
_refine_ls_weighting_details 'calc w=1/[\s^2^(Fo^2^)+(0.0417P)^2^+5.0956P] where P=(Fo^2^+2Fc^2^)/3'
_refine_ls_weighting_scheme calc
_refine_ls_wR_factor_gt 0.0843
_refine_ls_wR_factor_ref 0.1158
_reflns_number_gt 9664
_reflns_number_total 12704
_reflns_threshold_expression >2sigma(I)
_cod_data_source_file ICA-2012-390-12-21-2.cif
_cod_data_source_block Complex_1
_cod_depositor_comments
;
The following automatic conversions were performed:

'_exptl_absorpt_correction_type' value 'Multi-scan' changed to
'multi-scan' according to the built-in table from CIF Core dictionary
named 'cif_core.dic' version 2.4.1 from 2010-06-29.

Automatic conversion script
Id: cif_fix_values 1715 2011-07-08 13:25:40Z adriana 
;
_cod_original_sg_symbol_H-M 'P 21/c'
_cod_database_code 1508182

loop_
_symmetry_equiv_pos_as_xyz
'x, y, z'
'-x, y+1/2, -z+1/2'
'-x, -y, -z'
'x, -y-1/2, z-1/2'

loop_
_atom_site_label
_atom_site_type_symbol
_atom_site_fract_x
_atom_site_fract_y
_atom_site_fract_z
_atom_site_U_iso_or_equiv
_atom_site_adp_type
_atom_site_occupancy
_atom_site_symmetry_multiplicity
_atom_site_calc_flag
_atom_site_refinement_flags
Zn1 Zn 0.00790(3) 0.801444(9) 0.485592(16) 0.01874(8) Uani 1 1 d U
N1 N 0.06925(18) 0.73879(7) 0.57442(12) 0.0194(4) Uani 1 1 d .
N2 N 0.1495(2) 0.82376(7) 0.74443(13) 0.0252(4) Uani 1 1 d .
H2A H 0.1830 0.8087 0.7950 0.030 Uiso 1 1 d R
N3 N 0.06308(19) 0.83385(7) 0.60347(12) 0.0208(4) Uani 1 1 d .
N4 N -0.00135(18) 0.65128(7) 0.40982(12) 0.0202(4) Uani 1 1 d .
H4A H 0.0171 0.6196 0.4279 0.024 Uiso 1 1 d R
N5 N -0.02354(18) 0.73466(7) 0.41172(12) 0.0194(4) Uani 1 1 d .
N6 N -0.03044(18) 0.85715(7) 0.39287(12) 0.0196(4) Uani 1 1 d .
N7 N -0.19351(18) 0.82451(7) 0.40503(12) 0.0182(3) Uani 1 1 d U
N8 N -0.33625(19) 0.88688(7) 0.31886(13) 0.0230(4) Uani 1 1 d .
H8A H -0.3743 0.9128 0.2817 0.028 Uiso 1 1 d R
N9 N 0.19509(18) 0.81464(7) 0.52313(12) 0.0216(4) Uani 1 1 d U
N10 N 0.29491(19) 0.85312(8) 0.48753(14) 0.0260(4) Uani 1 1 d .
H10A H 0.3054 0.8708 0.4564 0.031 Uiso 1 1 d R
C1 C 0.1191(2) 0.74766(8) 0.65779(14) 0.0213(5) Uani 1 1 d .
C2 C 0.1742(2) 0.70955(9) 0.72173(15) 0.0253(5) Uani 1 1 d .
H2 H 0.2074 0.7162 0.7802 0.030 Uiso 1 1 calc R
C3 C 0.1789(2) 0.66154(9) 0.69715(15) 0.0243(5) Uani 1 1 d .
H3 H 0.2166 0.6347 0.7395 0.029 Uiso 1 1 calc R
C4 C 0.1291(2) 0.65220(9) 0.61105(15) 0.0216(5) Uani 1 1 d .
H4 H 0.1333 0.6195 0.5940 0.026 Uiso 1 1 calc R
C5 C 0.0733(2) 0.69227(8) 0.55106(14) 0.0184(4) Uani 1 1 d .
C6 C 0.0155(2) 0.69171(8) 0.45736(14) 0.0181(4) Uani 1 1 d .
C7 C -0.0534(2) 0.66946(8) 0.32680(14) 0.0206(5) Uani 1 1 d .
C8 C -0.0882(2) 0.64577(9) 0.25176(15) 0.0267(5) Uani 1 1 d .
H8 H -0.0794 0.6103 0.2502 0.032 Uiso 1 1 calc R
C9 C -0.1363(3) 0.67643(10) 0.17975(16) 0.0300(6) Uani 1 1 d .
H9 H -0.1614 0.6616 0.1273 0.036 Uiso 1 1 calc R
C10 C -0.1493(3) 0.72875(9) 0.18158(16) 0.0291(5) Uani 1 1 d .
H10 H -0.1821 0.7485 0.1307 0.035 Uiso 1 1 calc R
C11 C -0.1154(2) 0.75213(9) 0.25557(15) 0.0253(5) Uani 1 1 d .
H11 H -0.1249 0.7876 0.2565 0.030 Uiso 1 1 calc R
C12 C -0.0663(2) 0.72178(8) 0.32926(14) 0.0200(4) Uani 1 1 d .
C13 C 0.1104(2) 0.80144(9) 0.67002(14) 0.0209(5) Uani 1 1 d .
C14 C 0.1271(2) 0.87488(9) 0.72642(16) 0.0267(5) Uani 1 1 d .
C15 C 0.1523(3) 0.91585(10) 0.77904(18) 0.0357(6) Uani 1 1 d .
H15 H 0.1925 0.9119 0.8399 0.043 Uiso 1 1 calc R
C16 C 0.1160(3) 0.96234(10) 0.7383(2) 0.0428(7) Uani 1 1 d .
H16 H 0.1319 0.9914 0.7721 0.051 Uiso 1 1 calc R
C17 C 0.0561(3) 0.96853(10) 0.6483(2) 0.0411(7) Uani 1 1 d .
H17 H 0.0311 1.0014 0.6226 0.049 Uiso 1 1 calc R
C18 C 0.0330(3) 0.92804(9) 0.59649(18) 0.0309(6) Uani 1 1 d .
H18 H -0.0073 0.9323 0.5357 0.037 Uiso 1 1 calc R
C19 C 0.0710(2) 0.88071(9) 0.63698(15) 0.0238(5) Uani 1 1 d .
C20 C 0.0561(2) 0.86470(8) 0.38705(15) 0.0217(5) Uani 1 1 d .
C21 C 0.0242(3) 0.89087(9) 0.31437(16) 0.0261(5) Uani 1 1 d .
H21 H 0.0859 0.8956 0.3099 0.031 Uiso 1 1 calc R
C22 C -0.1010(2) 0.90965(9) 0.24892(16) 0.0253(5) Uani 1 1 d .
H22 H -0.1265 0.9266 0.1978 0.030 Uiso 1 1 calc R
C23 C -0.1887(2) 0.90395(8) 0.25728(15) 0.0243(5) Uani 1 1 d .
H23 H -0.2728 0.9183 0.2145 0.029 Uiso 1 1 calc R
C24 C -0.1496(2) 0.87642(8) 0.33064(14) 0.0204(5) Uani 1 1 d .
C25 C -0.2286(2) 0.86299(8) 0.34974(14) 0.0195(4) Uani 1 1 d .
C26 C -0.3753(2) 0.86284(8) 0.35689(15) 0.0214(5) Uani 1 1 d .
C27 C -0.4767(2) 0.87207(10) 0.35072(17) 0.0287(5) Uani 1 1 d .
H27 H -0.5356 0.8991 0.3156 0.034 Uiso 1 1 calc R
C28 C -0.4881(3) 0.83979(10) 0.39837(17) 0.0300(5) Uani 1 1 d .
H28 H -0.5556 0.8451 0.3968 0.036 Uiso 1 1 calc R
C29 C -0.4021(2) 0.79939(9) 0.44886(16) 0.0262(5) Uani 1 1 d .
H29 H -0.4144 0.7775 0.4794 0.031 Uiso 1 1 calc R
C30 C -0.3001(2) 0.79044(9) 0.45540(15) 0.0222(5) Uani 1 1 d .
H30 H -0.2424 0.7629 0.4896 0.027 Uiso 1 1 calc R
C31 C -0.2859(2) 0.82349(8) 0.40973(14) 0.0190(4) Uani 1 1 d U
C32 C 0.1819(2) 0.84357(9) 0.46429(15) 0.0226(5) Uani 1 1 d .
C33 C 0.3909(2) 0.82982(9) 0.56978(17) 0.0268(5) Uani 1 1 d .
C34 C 0.5245(3) 0.82920(11) 0.6272(2) 0.0399(7) Uani 1 1 d .
H34 H 0.5671 0.8455 0.6121 0.048 Uiso 1 1 calc R
C35 C 0.5920(3) 0.80352(12) 0.7075(2) 0.0441(7) Uani 1 1 d .
H35 H 0.6839 0.8027 0.7494 0.053 Uiso 1 1 calc R
C36 C 0.5298(3) 0.77870(11) 0.72917(18) 0.0375(6) Uani 1 1 d .
H36 H 0.5804 0.7615 0.7853 0.045 Uiso 1 1 calc R
C37 C 0.3971(2) 0.77854(10) 0.67139(16) 0.0291(5) Uani 1 1 d .
H37 H 0.3551 0.7609 0.6858 0.035 Uiso 1 1 calc R
C38 C 0.3269(2) 0.80534(9) 0.59076(16) 0.0244(5) Uani 1 1 d .
O1 O 0.87594(17) 1.06115(6) 0.99038(11) 0.0276(4) Uani 1 1 d .
O2 O 1.08980(17) 1.04523(6) 1.16699(11) 0.0297(4) Uani 1 1 d .
O3 O 1.05522(19) 0.98741(7) 1.22301(11) 0.0364(4) Uani 1 1 d .
O4 O 0.86193(19) 0.83421(7) 1.06342(13) 0.0378(5) Uani 1 1 d .
O5 O 0.7473(2) 0.83064(7) 0.91934(14) 0.0451(5) Uani 1 1 d .
O6 O 0.61085(18) 0.98538(8) 0.75392(11) 0.0376(5) Uani 1 1 d .
O7 O 0.75119(18) 1.04550(6) 0.81567(11) 0.0305(4) Uani 1 1 d .
N11 N 1.0329(2) 1.00718(7) 1.15887(13) 0.0236(4) Uani 1 1 d .
N12 N 0.8119(2) 0.85393(8) 0.99081(15) 0.0305(5) Uani 1 1 d .
N13 N 0.7097(2) 1.00654(7) 0.82063(13) 0.0246(4) Uani 1 1 d .
C39 C 0.8681(2) 1.01421(9) 0.98996(15) 0.0213(5) Uani 1 1 d .
C40 C 0.9378(2) 0.98352(9) 1.07078(15) 0.0200(4) Uani 1 1 d .
C41 C 0.9182(2) 0.93305(9) 1.07107(16) 0.0229(5) Uani 1 1 d .
H41 H 0.9642 0.9156 1.1265 0.027 Uiso 1 1 calc R
C42 C 0.8310(2) 0.90765(8) 0.98999(16) 0.0230(5) Uani 1 1 d .
C43 C 0.7637(2) 0.93248(9) 0.90850(16) 0.0237(5) Uani 1 1 d .
H43 H 0.7055 0.9144 0.8532 0.028 Uiso 1 1 calc R
C44 C 0.7822(2) 0.98349(9) 0.90873(15) 0.0204(5) Uani 1 1 d .
O8 O 0.45500(18) 1.03852(6) 0.80211(11) 0.0311(4) Uani 1 1 d .
O9 O 0.5421(2) 1.05183(7) 0.96840(13) 0.0407(5) Uani 1 1 d .
O10 O 0.7038(2) 1.00037(8) 1.05470(13) 0.0463(5) Uani 1 1 d .
O11 O 0.5752(2) 0.82603(7) 0.97249(13) 0.0411(5) Uani 1 1 d .
O12 O 0.4221(2) 0.80506(7) 0.83148(13) 0.0397(5) Uani 1 1 d .
O13 O 0.2822(2) 0.92832(8) 0.60747(13) 0.0498(6) Uani 1 1 d .
O14 O 0.2658(2) 1.00575(7) 0.63022(13) 0.0471(6) Uani 1 1 d .
N14 N 0.5959(2) 1.01168(8) 0.98186(14) 0.0294(5) Uani 1 1 d .
N15 N 0.4932(2) 0.83640(8) 0.89127(15) 0.0302(5) Uani 1 1 d .
N16 N 0.3086(2) 0.96305(8) 0.65764(14) 0.0344(5) Uani 1 1 d .
C45 C 0.4548(2) 0.99301(9) 0.81815(16) 0.0236(5) Uani 1 1 d .
C46 C 0.5294(2) 0.97498(9) 0.90897(15) 0.0228(5) Uani 1 1 d .
C47 C 0.5452(2) 0.92527(9) 0.93325(16) 0.0250(5) Uani 1 1 d .
H47 H 0.5989 0.9159 0.9948 0.030 Uiso 1 1 calc R
C48 C 0.4810(2) 0.88893(9) 0.86586(16) 0.0243(5) Uani 1 1 d .
C49 C 0.4039(2) 0.90209(9) 0.77609(16) 0.0268(5) Uani 1 1 d .
H49 H 0.3602 0.8768 0.7306 0.032 Uiso 1 1 calc R
C50 C 0.3914(2) 0.95207(9) 0.75350(16) 0.0258(5) Uani 1 1 d .
O15 O 0.68275(19) 0.41770(7) 0.10696(13) 0.0341(4) Uani 1 1 d .
N17 N 0.6648(2) 0.50055(8) 0.06989(15) 0.0356(5) Uani 1 1 d .
C51 C 0.6718(3) 0.46307(10) 0.11566(17) 0.0318(6) Uani 1 1 d .
H51 H 0.6682 0.4716 0.1591 0.038 Uiso 1 1 calc R
C52 C 0.6724(4) 0.49151(15) 0.0033(3) 0.0665(11) Uani 1 1 d .
H52A H 0.7613 0.4972 0.0309 0.100 Uiso 1 1 calc R
H52B H 0.6138 0.5147 -0.0477 0.100 Uiso 1 1 calc R
H52C H 0.6472 0.4565 -0.0182 0.100 Uiso 1 1 calc R
C53 C 0.6622(4) 0.55255(12) 0.0907(2) 0.0650(12) Uani 1 1 d .
H53A H 0.6583 0.5534 0.1368 0.098 Uiso 1 1 calc R
H53B H 0.5859 0.5695 0.0359 0.098 Uiso 1 1 calc R
H53C H 0.7407 0.5699 0.1134 0.098 Uiso 1 1 calc R
O16 O 0.2544(3) 0.77756(12) -0.09647(14) 0.0754(9) Uani 1 1 d .
N18 N 0.4094(2) 0.81318(9) 0.04119(16) 0.0389(6) Uani 1 1 d .
C54 C 0.3653(3) 0.78271(14) -0.0277(2) 0.0512(8) Uani 1 1 d .
H54 H 0.4277 0.7636 -0.0213 0.061 Uiso 1 1 calc R
C55 C 0.5465(3) 0.81782(16) 0.1154(2) 0.0597(10) Uani 1 1 d .
H55A H 0.5906 0.7925 0.1095 0.090 Uiso 1 1 calc R
H55B H 0.5686 0.8125 0.1722 0.090 Uiso 1 1 calc R
H55C H 0.5742 0.8517 0.1152 0.090 Uiso 1 1 calc R
C56 C 0.3281(5) 0.84293(17) 0.0425(4) 0.0950(17) Uani 1 1 d .
H56A H 0.3450 0.8788 0.0424 0.142 Uiso 1 1 calc R
H56B H 0.3455 0.8352 0.0971 0.142 Uiso 1 1 calc R
H56C H 0.2373 0.8353 -0.0110 0.142 Uiso 1 1 calc R

loop_
_atom_site_aniso_label
_atom_site_aniso_U_11
_atom_site_aniso_U_22
_atom_site_aniso_U_33
_atom_site_aniso_U_23
_atom_site_aniso_U_13
_atom_site_aniso_U_12
Zn1 0.02283(14) 0.01501(13) 0.01623(12) 0.00099(10) 0.01260(11) 0.00144(10)
N1 0.0231(9) 0.0157(9) 0.0151(8) 0.0006(7) 0.0115(8) 0.0014(7)
N2 0.0352(11) 0.0198(10) 0.0192(9) -0.0014(8) 0.0181(9) -0.0003(9)
N3 0.0273(10) 0.0167(9) 0.0195(9) -0.0011(7) 0.0164(8) 0.0000(8)
N4 0.0248(10) 0.0150(9) 0.0179(9) -0.0008(7) 0.0136(8) -0.0004(8)
N5 0.0231(9) 0.0145(9) 0.0165(9) -0.0002(7) 0.0120(8) 0.0011(7)
N6 0.0244(10) 0.0170(9) 0.0210(9) 0.0001(7) 0.0170(8) -0.0006(8)
N7 0.0200(8) 0.0184(8) 0.0169(7) 0.0007(6) 0.0130(6) 0.0015(6)
N8 0.0241(10) 0.0201(10) 0.0224(9) 0.0070(8) 0.0151(9) 0.0064(8)
N9 0.0196(8) 0.0193(9) 0.0209(9) 0.0002(8) 0.0120(8) 0.0005(7)
N10 0.0248(10) 0.0255(10) 0.0318(11) 0.0029(9) 0.0211(9) 0.0008(8)
C1 0.0248(11) 0.0197(11) 0.0169(10) -0.0008(9) 0.0134(10) 0.0001(9)
C2 0.0268(12) 0.0255(12) 0.0165(10) 0.0001(9) 0.0121(10) 0.0009(10)
C3 0.0282(12) 0.0211(11) 0.0201(11) 0.0035(9) 0.0152(10) 0.0027(10)
C4 0.0256(12) 0.0167(11) 0.0226(11) -0.0001(9) 0.0166(10) 0.0007(9)
C5 0.0191(10) 0.0156(10) 0.0182(10) -0.0015(8) 0.0119(9) -0.0011(8)
C6 0.0173(10) 0.0164(10) 0.0180(10) -0.0015(8) 0.0112(9) -0.0003(8)
C7 0.0214(11) 0.0171(11) 0.0181(10) -0.0005(9) 0.0116(9) -0.0006(9)
C8 0.0348(13) 0.0189(11) 0.0229(11) -0.0016(9) 0.0185(11) 0.0005(10)
C9 0.0397(15) 0.0277(13) 0.0211(11) -0.0034(10) 0.0203(11) -0.0014(11)
C10 0.0389(14) 0.0258(12) 0.0205(11) 0.0021(10) 0.0196(11) 0.0002(11)
C11 0.0291(12) 0.0187(11) 0.0208(11) 0.0010(9) 0.0144(10) 0.0003(10)
C12 0.0199(11) 0.0212(11) 0.0164(10) -0.0020(9) 0.0116(9) -0.0001(9)
C13 0.0241(11) 0.0206(11) 0.0175(10) -0.0025(9) 0.0141(9) -0.0001(9)
C14 0.0339(13) 0.0197(11) 0.0260(12) -0.0033(10) 0.0204(11) -0.0013(10)
C15 0.0541(18) 0.0268(13) 0.0330(14) -0.0078(11) 0.0325(14) -0.0051(12)
C16 0.070(2) 0.0223(13) 0.0458(16) -0.0109(12) 0.0439(17) -0.0056(13)
C17 0.064(2) 0.0179(12) 0.0449(16) -0.0014(12) 0.0388(16) 0.0022(13)
C18 0.0416(15) 0.0238(13) 0.0317(13) 0.0013(10) 0.0268(13) 0.0035(11)
C19 0.0278(12) 0.0190(11) 0.0236(11) -0.0034(9) 0.0173(10) -0.0018(10)
C20 0.0267(12) 0.0153(11) 0.0223(11) -0.0018(9) 0.0166(10) -0.0014(9)
C21 0.0347(13) 0.0212(12) 0.0283(12) -0.0017(10) 0.0239(11) -0.0029(10)
C22 0.0328(13) 0.0215(12) 0.0245(11) 0.0041(9) 0.0208(11) 0.0021(10)
C23 0.0301(13) 0.0175(11) 0.0219(11) 0.0010(9) 0.0166(10) 0.0015(10)
C24 0.0248(11) 0.0145(10) 0.0193(10) -0.0007(8) 0.0142(10) 0.0006(9)
C25 0.0218(11) 0.0159(10) 0.0176(10) 0.0003(8) 0.0123(9) 0.0002(9)
C26 0.0237(11) 0.0204(11) 0.0196(10) 0.0009(9) 0.0147(10) 0.0003(9)
C27 0.0209(12) 0.0289(13) 0.0301(12) 0.0054(10) 0.0152(11) 0.0066(10)
C28 0.0290(13) 0.0346(14) 0.0305(13) -0.0003(11) 0.0220(11) 0.0007(11)
C29 0.0322(13) 0.0236(12) 0.0249(11) -0.0015(10) 0.0204(11) -0.0039(10)
C30 0.0251(12) 0.0195(11) 0.0196(10) 0.0016(9) 0.0144(10) 0.0005(9)
C31 0.0218(8) 0.0177(8) 0.0167(8) 0.0002(7) 0.0128(7) 0.0011(7)
C32 0.0245(12) 0.0192(11) 0.0239(11) -0.0022(9) 0.0165(10) -0.0012(9)
C33 0.0246(12) 0.0234(12) 0.0325(13) 0.0007(10) 0.0197(11) 0.0015(10)
C34 0.0324(14) 0.0379(16) 0.0508(17) 0.0048(13) 0.0292(14) 0.0014(12)
C35 0.0197(13) 0.0490(18) 0.0458(17) 0.0057(14) 0.0157(13) 0.0047(12)
C36 0.0267(13) 0.0388(15) 0.0307(13) 0.0078(12) 0.0135(12) 0.0072(12)
C37 0.0288(13) 0.0278(13) 0.0263(12) 0.0013(10) 0.0173(11) 0.0013(11)
C38 0.0242(12) 0.0212(11) 0.0248(11) -0.0009(9) 0.0157(10) 0.0011(10)
O1 0.0379(10) 0.0164(8) 0.0241(8) -0.0001(7) 0.0196(8) -0.0032(7)
O2 0.0345(10) 0.0204(8) 0.0277(9) -0.0039(7) 0.0189(8) -0.0049(7)
O3 0.0410(11) 0.0442(11) 0.0218(9) 0.0045(8) 0.0208(9) -0.0029(9)
O4 0.0391(11) 0.0260(9) 0.0432(11) 0.0104(8) 0.0263(10) -0.0013(8)
O5 0.0592(14) 0.0239(10) 0.0453(12) -0.0096(9) 0.0332(11) -0.0129(9)
O6 0.0318(10) 0.0442(11) 0.0219(9) -0.0029(8) 0.0128(8) -0.0112(9)
O7 0.0397(10) 0.0228(9) 0.0263(9) 0.0017(7) 0.0216(8) -0.0045(8)
N11 0.0267(10) 0.0219(10) 0.0213(9) 0.0016(8) 0.0162(9) 0.0034(8)
N12 0.0321(12) 0.0213(10) 0.0418(13) 0.0028(10) 0.0269(11) -0.0010(9)
N13 0.0277(11) 0.0228(10) 0.0223(10) -0.0012(8) 0.0168(9) -0.0013(8)
C39 0.0246(11) 0.0192(11) 0.0230(11) 0.0017(9) 0.0175(10) 0.0001(9)
C40 0.0216(11) 0.0222(11) 0.0215(10) -0.0003(9) 0.0168(10) 0.0001(9)
C41 0.0250(12) 0.0215(11) 0.0273(12) 0.0043(9) 0.0200(10) 0.0031(9)
C42 0.0267(12) 0.0145(11) 0.0330(12) 0.0006(9) 0.0225(11) -0.0006(9)
C43 0.0239(12) 0.0211(11) 0.0270(12) -0.0029(9) 0.0179(10) -0.0028(9)
C44 0.0215(11) 0.0238(11) 0.0210(11) 0.0019(9) 0.0165(10) 0.0002(9)
O8 0.0394(10) 0.0196(9) 0.0277(9) 0.0047(7) 0.0205(8) 0.0032(8)
O9 0.0649(14) 0.0265(10) 0.0450(11) 0.0005(8) 0.0432(11) 0.0074(9)
O10 0.0372(11) 0.0501(13) 0.0301(10) -0.0083(9) 0.0149(9) 0.0008(10)
O11 0.0506(12) 0.0292(10) 0.0374(11) 0.0111(9) 0.0279(10) 0.0050(9)
O12 0.0478(12) 0.0220(9) 0.0440(11) -0.0025(9) 0.0295(10) -0.0063(9)
O13 0.0771(16) 0.0361(11) 0.0320(10) -0.0054(9) 0.0359(11) -0.0035(11)
O14 0.0573(14) 0.0283(10) 0.0278(10) 0.0081(8) 0.0186(10) 0.0023(9)
N14 0.0375(12) 0.0273(11) 0.0305(11) -0.0012(9) 0.0261(11) 0.0003(9)
N15 0.0349(12) 0.0232(11) 0.0366(12) 0.0061(10) 0.0261(11) 0.0025(9)
N16 0.0451(14) 0.0260(12) 0.0262(11) 0.0013(9) 0.0223(11) -0.0031(10)
C45 0.0257(12) 0.0215(12) 0.0273(12) 0.0044(9) 0.0196(11) 0.0049(9)
C46 0.0256(12) 0.0225(11) 0.0255(11) -0.0001(9) 0.0195(10) 0.0021(10)
C47 0.0286(12) 0.0248(12) 0.0261(12) 0.0056(10) 0.0205(11) 0.0058(10)
C48 0.0263(12) 0.0196(11) 0.0313(12) 0.0037(10) 0.0214(11) 0.0022(9)
C49 0.0314(13) 0.0232(12) 0.0288(12) -0.0007(10) 0.0219(11) -0.0014(10)
C50 0.0272(12) 0.0271(12) 0.0232(11) 0.0036(10) 0.0174(10) 0.0026(10)
O15 0.0418(11) 0.0278(10) 0.0431(10) -0.0026(8) 0.0331(10) 0.0011(8)
N17 0.0333(12) 0.0287(12) 0.0302(11) 0.0003(9) 0.0162(10) 0.0016(10)
C51 0.0301(13) 0.0328(14) 0.0259(12) -0.0032(11) 0.0167(11) 0.0022(11)
C52 0.093(3) 0.061(2) 0.085(3) 0.023(2) 0.076(3) 0.016(2)
C53 0.068(2) 0.0291(16) 0.0379(17) -0.0045(14) 0.0133(17) 0.0010(16)
O16 0.0695(17) 0.100(2) 0.0252(11) 0.0069(13) 0.0205(12) -0.0270(16)
N18 0.0335(12) 0.0430(14) 0.0352(12) 0.0013(11) 0.0217(11) -0.0071(11)
C54 0.053(2) 0.062(2) 0.0419(17) 0.0014(16) 0.0339(17) -0.0119(17)
C55 0.0430(19) 0.077(3) 0.0429(18) 0.0005(17) 0.0232(16) -0.0118(18)
C56 0.106(4) 0.062(3) 0.179(5) 0.022(3) 0.122(4) 0.019(3)

loop_
_atom_type_symbol
_atom_type_description
_atom_type_scat_dispersion_real
_atom_type_scat_dispersion_imag
_atom_type_scat_source
C C 0.0033 0.0016 'International Tables Vol C Tables 4.2.6.8 and 6.1.1.4'
H H 0.0000 0.0000 'International Tables Vol C Tables 4.2.6.8 and 6.1.1.4'
N N 0.0061 0.0033 'International Tables Vol C Tables 4.2.6.8 and 6.1.1.4'
O O 0.0106 0.0060 'International Tables Vol C Tables 4.2.6.8 and 6.1.1.4'
Zn Zn 0.2839 1.4301 'International Tables Vol C Tables 4.2.6.8 and 6.1.1.4'

loop_
_geom_angle_atom_site_label_1
_geom_angle_atom_site_label_2
_geom_angle_atom_site_label_3
_geom_angle
N3 Zn1 N1 74.81(7)
N3 Zn1 N6 112.98(7)
N1 Zn1 N6 168.59(7)
N3 Zn1 N5 148.82(7)
N1 Zn1 N5 74.12(7)
N6 Zn1 N5 98.14(7)
N3 Zn1 N7 90.68(7)
N1 Zn1 N7 114.25(7)
N6 Zn1 N7 74.89(7)
N5 Zn1 N7 99.65(7)
N3 Zn1 N9 97.03(8)
N1 Zn1 N9 97.70(7)
N6 Zn1 N9 73.54(7)
N5 Zn1 N9 89.63(7)
N7 Zn1 N9 148.03(7)
C5 N1 C1 119.98(19)
C5 N1 Zn1 120.16(14)
C1 N1 Zn1 119.29(15)
C13 N2 C14 106.85(19)
C13 N2 H2A 126.6
C14 N2 H2A 126.6
C13 N3 C19 105.15(18)
C13 N3 Zn1 115.27(14)
C19 N3 Zn1 139.51(15)
C6 N4 C7 106.53(18)
C6 N4 H4A 126.7
C7 N4 H4A 126.7
C6 N5 C12 105.36(18)
C6 N5 Zn1 115.20(14)
C12 N5 Zn1 139.27(15)
C20 N6 C24 120.32(19)
C20 N6 Zn1 119.36(15)
C24 N6 Zn1 119.09(15)
C25 N7 C31 104.58(18)
C25 N7 Zn1 112.51(15)
C31 N7 Zn1 139.23(14)
C25 N8 C26 106.71(19)
C25 N8 H8A 126.6
C26 N8 H8A 126.7
C32 N9 C38 104.9(2)
C32 N9 Zn1 112.73(15)
C38 N9 Zn1 142.27(16)
C32 N10 C33 106.7(2)
C32 N10 H10A 126.7
C33 N10 H10A 126.6
N1 C1 C2 122.0(2)
N1 C1 C13 110.71(19)
C2 C1 C13 127.2(2)
C3 C2 C1 117.6(2)
C3 C2 H2 121.2
C1 C2 H2 121.2
C2 C3 C4 120.7(2)
C2 C3 H3 119.6
C4 C3 H3 119.6
C5 C4 C3 117.7(2)
C5 C4 H4 121.2
C3 C4 H4 121.2
N1 C5 C4 122.0(2)
N1 C5 C6 110.47(18)
C4 C5 C6 127.5(2)
N5 C6 N4 113.15(19)
N5 C6 C5 119.58(19)
N4 C6 C5 127.25(19)
N4 C7 C8 132.4(2)
N4 C7 C12 105.76(18)
C8 C7 C12 121.9(2)
C9 C8 C7 116.6(2)
C9 C8 H8 121.7
C7 C8 H8 121.7
C8 C9 C10 122.1(2)
C8 C9 H9 119.0
C10 C9 H9 119.0
C11 C10 C9 121.4(2)
C11 C10 H10 119.3
C9 C10 H10 119.3
C10 C11 C12 117.5(2)
C10 C11 H11 121.3
C12 C11 H11 121.3
N5 C12 C11 130.1(2)
N5 C12 C7 109.18(19)
C11 C12 C7 120.7(2)
N3 C13 N2 113.3(2)
N3 C13 C1 119.64(19)
N2 C13 C1 127.0(2)
N2 C14 C15 132.1(2)
N2 C14 C19 105.86(19)
C15 C14 C19 122.1(2)
C16 C15 C14 116.3(2)
C16 C15 H15 121.9
C14 C15 H15 121.9
C15 C16 C17 122.3(2)
C15 C16 H16 118.9
C17 C16 H16 118.9
C18 C17 C16 121.5(3)
C18 C17 H17 119.2
C16 C17 H17 119.2
C17 C18 C19 117.1(2)
C17 C18 H18 121.4
C19 C18 H18 121.4
N3 C19 C18 130.5(2)
N3 C19 C14 108.8(2)
C18 C19 C14 120.7(2)
N6 C20 C21 121.5(2)
N6 C20 C32 111.7(2)
C21 C20 C32 126.8(2)
C22 C21 C20 117.6(2)
C22 C21 H21 121.2
C20 C21 H21 121.2
C23 C22 C21 120.9(2)
C23 C22 H22 119.6
C21 C22 H22 119.6
C22 C23 C24 117.6(2)
C22 C23 H23 121.2
C24 C23 H23 121.2
N6 C24 C23 122.0(2)
N6 C24 C25 111.03(19)
C23 C24 C25 126.9(2)
N7 C25 N8 113.5(2)
N7 C25 C24 120.0(2)
N8 C25 C24 126.5(2)
C27 C26 N8 131.7(2)
C27 C26 C31 122.6(2)
N8 C26 C31 105.7(2)
C26 C27 C28 116.4(2)
C26 C27 H27 121.8
C28 C27 H27 121.8
C27 C28 C29 121.5(2)
C27 C28 H28 119.2
C29 C28 H28 119.2
C30 C29 C28 121.9(2)
C30 C29 H29 119.1
C28 C29 H29 119.1
C29 C30 C31 117.0(2)
C29 C30 H30 121.5
C31 C30 H30 121.5
N7 C31 C30 130.0(2)
N7 C31 C26 109.54(19)
C30 C31 C26 120.5(2)
N9 C32 N10 113.4(2)
N9 C32 C20 120.4(2)
N10 C32 C20 126.0(2)
N10 C33 C34 131.9(2)
N10 C33 C38 105.6(2)
C34 C33 C38 122.5(2)
C35 C34 C33 116.1(3)
C35 C34 H34 122.0
C33 C34 H34 122.0
C34 C35 C36 122.2(3)
C34 C35 H35 118.9
C36 C35 H35 118.9
C37 C36 C35 121.7(3)
C37 C36 H36 119.2
C35 C36 H36 119.2
C36 C37 C38 117.2(3)
C36 C37 H37 121.4
C38 C37 H37 121.4
N9 C38 C37 130.2(2)
N9 C38 C33 109.4(2)
C37 C38 C33 120.4(2)
O2 N11 O3 122.7(2)
O2 N11 C40 119.16(18)
O3 N11 C40 118.1(2)
O5 N12 O4 123.8(2)
O5 N12 C42 118.2(2)
O4 N12 C42 118.1(2)
O7 N13 O6 122.7(2)
O7 N13 C44 118.78(19)
O6 N13 C44 118.5(2)
O1 C39 C40 124.1(2)
O1 C39 C44 124.5(2)
C40 C39 C44 111.3(2)
C41 C40 N11 115.8(2)
C41 C40 C39 124.7(2)
N11 C40 C39 119.4(2)
C40 C41 C42 119.3(2)
C40 C41 H41 120.4
C42 C41 H41 120.4
C41 C42 C43 121.1(2)
C41 C42 N12 119.0(2)
C43 C42 N12 119.9(2)
C44 C43 C42 119.2(2)
C44 C43 H43 120.4
C42 C43 H43 120.4
C43 C44 C39 124.2(2)
C43 C44 N13 115.8(2)
C39 C44 N13 120.0(2)
O9 N14 O10 123.3(2)
O9 N14 C46 118.9(2)
O10 N14 C46 117.8(2)
O12 N15 O11 123.9(2)
O12 N15 C48 118.6(2)
O11 N15 C48 117.6(2)
O14 N16 O13 122.7(2)
O14 N16 C50 119.1(2)
O13 N16 C50 118.1(2)
O8 C45 C46 121.5(2)
O8 C45 C50 126.6(2)
C46 C45 C50 111.7(2)
C47 C46 C45 125.1(2)
C47 C46 N14 116.3(2)
C45 C46 N14 118.6(2)
C46 C47 C48 118.4(2)
C46 C47 H47 120.8
C48 C47 H47 120.8
C49 C48 C47 121.3(2)
C49 C48 N15 120.3(2)
C47 C48 N15 118.3(2)
C50 C49 C48 119.3(2)
C50 C49 H49 120.4
C48 C49 H49 120.4
C49 C50 C45 124.1(2)
C49 C50 N16 116.2(2)
C45 C50 N16 119.7(2)
C51 N17 C53 120.9(3)
C51 N17 C52 121.3(3)
C53 N17 C52 117.5(3)
O15 C51 N17 125.7(3)
O15 C51 H51 117.1
N17 C51 H51 117.1
N17 C52 H52A 109.5
N17 C52 H52B 109.5
H52A C52 H52B 109.5
N17 C52 H52C 109.5
H52A C52 H52C 109.5
H52B C52 H52C 109.5
N17 C53 H53A 109.5
N17 C53 H53B 109.5
H53A C53 H53B 109.5
N17 C53 H53C 109.5
H53A C53 H53C 109.5
H53B C53 H53C 109.5
C54 N18 C56 123.6(3)
C54 N18 C55 118.3(3)
C56 N18 C55 118.0(3)
O16 C54 N18 125.8(4)
O16 C54 H54 117.1
N18 C54 H54 117.1
N18 C55 H55A 109.5
N18 C55 H55B 109.5
H55A C55 H55B 109.5
N18 C55 H55C 109.5
H55A C55 H55C 109.5
H55B C55 H55C 109.5
N18 C56 H56A 109.5
N18 C56 H56B 109.5
H56A C56 H56B 109.5
N18 C56 H56C 109.5
H56A C56 H56C 109.5
H56B C56 H56C 109.5

loop_
_geom_bond_atom_site_label_1
_geom_bond_atom_site_label_2
_geom_bond_distance
Zn1 N3 2.1303(19)
Zn1 N1 2.1493(18)
Zn1 N6 2.1516(19)
Zn1 N5 2.1603(18)
Zn1 N7 2.192(2)
Zn1 N9 2.234(2)
N1 C5 1.335(3)
N1 C1 1.339(3)
N2 C13 1.342(3)
N2 C14 1.380(3)
N2 H2A 0.8798
N3 C13 1.332(3)
N3 C19 1.382(3)
N4 C6 1.350(3)
N4 C7 1.387(3)
N4 H4A 0.8798
N5 C6 1.325(3)
N5 C12 1.381(3)
N6 C20 1.330(3)
N6 C24 1.336(3)
N7 C25 1.336(3)
N7 C31 1.381(3)
N8 C25 1.346(3)
N8 C26 1.381(3)
N8 H8A 0.8799
N9 C32 1.324(3)
N9 C38 1.387(3)
N10 C32 1.351(3)
N10 C33 1.382(3)
N10 H10A 0.8800
C1 C2 1.388(3)
C1 C13 1.465(3)
C2 C3 1.384(3)
C2 H2 0.9500
C3 C4 1.392(3)
C3 H3 0.9500
C4 C5 1.384(3)
C4 H4 0.9500
C5 C6 1.473(3)
C7 C8 1.392(3)
C7 C12 1.402(3)
C8 C9 1.379(3)
C8 H8 0.9500
C9 C10 1.400(4)
C9 H9 0.9500
C10 C11 1.376(3)
C10 H10 0.9500
C11 C12 1.396(3)
C11 H11 0.9500
C14 C15 1.388(3)
C14 C19 1.410(3)
C15 C16 1.371(4)
C15 H15 0.9500
C16 C17 1.405(4)
C16 H16 0.9500
C17 C18 1.376(4)
C17 H17 0.9500
C18 C19 1.389(3)
C18 H18 0.9500
C20 C21 1.399(3)
C20 C32 1.456(3)
C21 C22 1.390(4)
C21 H21 0.9500
C22 C23 1.378(4)
C22 H22 0.9500
C23 C24 1.391(3)
C23 H23 0.9500
C24 C25 1.464(3)
C26 C27 1.381(3)
C26 C31 1.407(3)
C27 C28 1.384(4)
C27 H27 0.9500
C28 C29 1.402(4)
C28 H28 0.9500
C29 C30 1.383(3)
C29 H29 0.9500
C30 C31 1.391(3)
C30 H30 0.9500
C33 C34 1.386(4)
C33 C38 1.402(3)
C34 C35 1.380(4)
C34 H34 0.9500
C35 C36 1.395(4)
C35 H35 0.9500
C36 C37 1.375(4)
C36 H36 0.9500
C37 C38 1.395(3)
C37 H37 0.9500
O1 C39 1.247(3)
O2 N11 1.229(3)
O3 N11 1.231(3)
O4 N12 1.234(3)
O5 N12 1.228(3)
O6 N13 1.229(3)
O7 N13 1.227(3)
N11 C40 1.452(3)
N12 C42 1.449(3)
N13 C44 1.455(3)
C39 C40 1.454(3)
C39 C44 1.455(3)
C40 C41 1.365(3)
C41 C42 1.380(3)
C41 H41 0.9500
C42 C43 1.387(3)
C43 C44 1.375(3)
C43 H43 0.9500
O8 C45 1.248(3)
O9 N14 1.225(3)
O10 N14 1.232(3)
O11 N15 1.235(3)
O12 N15 1.226(3)
O13 N16 1.227(3)
O14 N16 1.221(3)
N14 C46 1.454(3)
N15 C48 1.452(3)
N16 C50 1.459(3)
C45 C46 1.443(3)
C45 C50 1.446(3)
C46 C47 1.368(3)
C47 C48 1.386(3)
C47 H47 0.9500
C48 C49 1.384(3)
C49 C50 1.371(3)
C49 H49 0.9500
O15 C51 1.239(3)
N17 C51 1.318(3)
N17 C53 1.448(4)
N17 C52 1.455(4)
C51 H51 0.9500
C52 H52A 0.9800
C52 H52B 0.9800
C52 H52C 0.9800
C53 H53A 0.9800
C53 H53B 0.9800
C53 H53C 0.9800
O16 C54 1.197(4)
N18 C54 1.344(4)
N18 C56 1.414(5)
N18 C55 1.433(4)
C54 H54 0.9500
C55 H55A 0.9800
C55 H55B 0.9800
C55 H55C 0.9800
C56 H56A 0.9800
C56 H56B 0.9800
C56 H56C 0.9800

loop_
_geom_hbond_atom_site_label_D
_geom_hbond_atom_site_label_H
_geom_hbond_atom_site_label_A
_geom_hbond_distance_DH
_geom_hbond_distance_HA
_geom_hbond_distance_DA
_geom_hbond_angle_DHA
_geom_hbond_site_symmetry_A
N2 H2A O16 0.88 1.88 2.756(3) 179.1 1_556
N4 H4A O1 0.88 2.00 2.832(2) 157.4 2_646
N4 H4A O2 0.88 2.43 3.034(3) 126.5 2_646
N8 H8A O8 0.88 1.79 2.666(3) 174.4 3_576
N10 H10A O15 0.88 1.88 2.753(3) 170.3 2_655

loop_
_geom_torsion_atom_site_label_1
_geom_torsion_atom_site_label_2
_geom_torsion_atom_site_label_3
_geom_torsion_atom_site_label_4
_geom_torsion
N3 Zn1 N1 C5 -176.24(19)
N6 Zn1 N1 C5 -41.9(4)
N5 Zn1 N1 C5 6.40(17)
N7 Zn1 N1 C5 100.01(18)
N9 Zn1 N1 C5 -81.01(18)
N3 Zn1 N1 C1 -4.86(17)
N6 Zn1 N1 C1 129.5(3)
N5 Zn1 N1 C1 177.78(19)
N7 Zn1 N1 C1 -88.61(18)
N9 Zn1 N1 C1 90.38(18)
N1 Zn1 N3 C13 2.86(16)
N6 Zn1 N3 C13 -168.30(16)
N5 Zn1 N3 C13 7.8(3)
N7 Zn1 N3 C13 117.85(17)
N9 Zn1 N3 C13 -93.25(17)
N1 Zn1 N3 C19 179.3(3)
N6 Zn1 N3 C19 8.2(3)
N5 Zn1 N3 C19 -175.7(2)
N7 Zn1 N3 C19 -65.7(3)
N9 Zn1 N3 C19 83.2(3)
N3 Zn1 N5 C6 -8.5(3)
N1 Zn1 N5 C6 -3.61(16)
N6 Zn1 N5 C6 167.81(16)
N7 Zn1 N5 C6 -116.25(16)
N9 Zn1 N5 C6 94.50(17)
N3 Zn1 N5 C12 177.1(2)
N1 Zn1 N5 C12 -177.9(3)
N6 Zn1 N5 C12 -6.5(2)
N7 Zn1 N5 C12 69.4(2)
N9 Zn1 N5 C12 -79.8(2)
N3 Zn1 N6 C20 104.66(17)
N1 Zn1 N6 C20 -26.8(4)
N5 Zn1 N6 C20 -73.29(17)
N7 Zn1 N6 C20 -171.15(17)
N9 Zn1 N6 C20 13.90(16)
N3 Zn1 N6 C24 -87.98(17)
N1 Zn1 N6 C24 140.6(3)
N5 Zn1 N6 C24 94.07(17)
N7 Zn1 N6 C24 -3.78(16)
N9 Zn1 N6 C24 -178.74(18)
N3 Zn1 N7 C25 107.34(15)
N1 Zn1 N7 C25 -179.05(14)
N6 Zn1 N7 C25 -6.31(14)
N5 Zn1 N7 C25 -102.21(15)
N9 Zn1 N7 C25 2.8(2)
N3 Zn1 N7 C31 -46.5(2)
N1 Zn1 N7 C31 27.1(2)
N6 Zn1 N7 C31 -160.2(2)
N5 Zn1 N7 C31 103.9(2)
N9 Zn1 N7 C31 -151.0(2)
N3 Zn1 N9 C32 -119.85(16)
N1 Zn1 N9 C32 164.61(15)
N6 Zn1 N9 C32 -7.91(15)
N5 Zn1 N9 C32 90.69(16)
N7 Zn1 N9 C32 -17.1(2)
N3 Zn1 N9 C38 55.4(3)
N1 Zn1 N9 C38 -20.2(3)
N6 Zn1 N9 C38 167.3(3)
N5 Zn1 N9 C38 -94.1(3)
N7 Zn1 N9 C38 158.1(2)
C5 N1 C1 C2 -1.0(4)
Zn1 N1 C1 C2 -172.37(18)
C5 N1 C1 C13 177.0(2)
Zn1 N1 C1 C13 5.6(3)
N1 C1 C2 C3 1.5(4)
C13 C1 C2 C3 -176.1(2)
C1 C2 C3 C4 -0.5(4)
C2 C3 C4 C5 -1.0(4)
C1 N1 C5 C4 -0.7(3)
Zn1 N1 C5 C4 170.67(17)
C1 N1 C5 C6 -178.8(2)
Zn1 N1 C5 C6 -7.5(2)
C3 C4 C5 N1 1.6(4)
C3 C4 C5 C6 179.5(2)
C12 N5 C6 N4 -1.4(3)
Zn1 N5 C6 N4 -177.53(14)
C12 N5 C6 C5 177.2(2)
Zn1 N5 C6 C5 1.0(3)
C7 N4 C6 N5 1.2(3)
C7 N4 C6 C5 -177.2(2)
N1 C5 C6 N5 4.1(3)
C4 C5 C6 N5 -174.0(2)
N1 C5 C6 N4 -177.6(2)
C4 C5 C6 N4 4.3(4)
C6 N4 C7 C8 178.6(3)
C6 N4 C7 C12 -0.6(2)
N4 C7 C8 C9 -179.0(3)
C12 C7 C8 C9 0.0(4)
C7 C8 C9 C10 0.2(4)
C8 C9 C10 C11 -0.5(4)
C9 C10 C11 C12 0.6(4)
C6 N5 C12 C11 -178.6(2)
Zn1 N5 C12 C11 -3.9(4)
C6 N5 C12 C7 1.0(3)
Zn1 N5 C12 C7 175.62(18)
C10 C11 C12 N5 179.1(2)
C10 C11 C12 C7 -0.4(4)
N4 C7 C12 N5 -0.2(3)
C8 C7 C12 N5 -179.5(2)
N4 C7 C12 C11 179.3(2)
C8 C7 C12 C11 0.1(4)
C19 N3 C13 N2 -0.6(3)
Zn1 N3 C13 N2 177.08(16)
C19 N3 C13 C1 -178.6(2)
Zn1 N3 C13 C1 -0.9(3)
C14 N2 C13 N3 -0.2(3)
C14 N2 C13 C1 177.6(2)
N1 C1 C13 N3 -3.0(3)
C2 C1 C13 N3 174.9(2)
N1 C1 C13 N2 179.3(2)
C2 C1 C13 N2 -2.9(4)
C13 N2 C14 C15 -177.5(3)
C13 N2 C14 C19 0.9(3)
N2 C14 C15 C16 -179.8(3)
C19 C14 C15 C16 1.9(4)
C14 C15 C16 C17 0.2(5)
C15 C16 C17 C18 -1.3(5)
C16 C17 C18 C19 0.2(5)
C13 N3 C19 C18 -178.3(3)
Zn1 N3 C19 C18 5.0(5)
C13 N3 C19 C14 1.1(3)
Zn1 N3 C19 C14 -175.60(19)
C17 C18 C19 N3 -178.7(3)
C17 C18 C19 C14 2.0(4)
N2 C14 C19 N3 -1.3(3)
C15 C14 C19 N3 177.4(2)
N2 C14 C19 C18 178.2(2)
C15 C14 C19 C18 -3.1(4)
C24 N6 C20 C21 -2.8(3)
Zn1 N6 C20 C21 164.39(17)
C24 N6 C20 C32 176.17(19)
Zn1 N6 C20 C32 -16.6(2)
N6 C20 C21 C22 1.2(3)
C32 C20 C21 C22 -177.6(2)
C20 C21 C22 C23 2.0(3)
C21 C22 C23 C24 -3.5(3)
C20 N6 C24 C23 1.2(3)
Zn1 N6 C24 C23 -166.00(17)
C20 N6 C24 C25 179.34(19)
Zn1 N6 C24 C25 12.1(2)
C22 C23 C24 N6 1.9(3)
C22 C23 C24 C25 -175.9(2)
C31 N7 C25 N8 0.2(2)
Zn1 N7 C25 N8 -162.48(15)
C31 N7 C25 C24 178.30(19)
Zn1 N7 C25 C24 15.6(2)
C26 N8 C25 N7 0.5(3)
C26 N8 C25 C24 -177.4(2)
N6 C24 C25 N7 -18.6(3)
C23 C24 C25 N7 159.4(2)
N6 C24 C25 N8 159.2(2)
C23 C24 C25 N8 -22.8(4)
C25 N8 C26 C27 178.2(2)
C25 N8 C26 C31 -1.0(2)
N8 C26 C27 C28 179.8(2)
C31 C26 C27 C28 -1.1(4)
C26 C27 C28 C29 -1.1(4)
C27 C28 C29 C30 1.6(4)
C28 C29 C30 C31 0.2(3)
C25 N7 C31 C30 178.0(2)
Zn1 N7 C31 C30 -26.9(4)
C25 N7 C31 C26 -0.9(2)
Zn1 N7 C31 C26 154.26(18)
C29 C30 C31 N7 178.9(2)
C29 C30 C31 C26 -2.3(3)
C27 C26 C31 N7 -178.1(2)
N8 C26 C31 N7 1.2(2)
C27 C26 C31 C30 2.9(3)
N8 C26 C31 C30 -177.8(2)
C38 N9 C32 N10 1.2(3)
Zn1 N9 C32 N10 178.12(15)
C38 N9 C32 C20 -174.7(2)
Zn1 N9 C32 C20 2.3(3)
C33 N10 C32 N9 -1.9(3)
C33 N10 C32 C20 173.6(2)
N6 C20 C32 N9 8.9(3)
C21 C20 C32 N9 -172.1(2)
N6 C20 C32 N10 -166.3(2)
C21 C20 C32 N10 12.6(4)
C32 N10 C33 C34 -176.1(3)
C32 N10 C33 C38 1.8(3)
N10 C33 C34 C35 176.8(3)
C38 C33 C34 C35 -0.9(4)
C33 C34 C35 C36 1.2(5)
C34 C35 C36 C37 -0.1(5)
C35 C36 C37 C38 -1.5(4)
C32 N9 C38 C37 177.5(2)
Zn1 N9 C38 C37 2.1(4)
C32 N9 C38 C33 0.1(3)
Zn1 N9 C38 C33 -175.37(19)
C36 C37 C38 N9 -175.3(2)
C36 C37 C38 C33 1.9(4)
N10 C33 C38 N9 -1.2(3)
C34 C33 C38 N9 177.0(2)
N10 C33 C38 C37 -178.9(2)
C34 C33 C38 C37 -0.7(4)
O2 N11 C40 C41 153.9(2)
O3 N11 C40 C41 -24.6(3)
O2 N11 C40 C39 -28.0(3)
O3 N11 C40 C39 153.6(2)
O1 C39 C40 C41 171.4(2)
C44 C39 C40 C41 -4.9(3)
O1 C39 C40 N11 -6.6(4)
C44 C39 C40 N11 177.2(2)
N11 C40 C41 C42 -178.8(2)
C39 C40 C41 C42 3.1(4)
C40 C41 C42 C43 0.4(4)
C40 C41 C42 N12 179.2(2)
O5 N12 C42 C41 -170.6(2)
O4 N12 C42 C41 9.2(3)
O5 N12 C42 C43 8.2(4)
O4 N12 C42 C43 -172.0(2)
C41 C42 C43 C44 -1.6(4)
N12 C42 C43 C44 179.6(2)
C42 C43 C44 C39 -0.7(4)
C42 C43 C44 N13 179.0(2)
O1 C39 C44 C43 -172.7(2)
C40 C39 C44 C43 3.6(3)
O1 C39 C44 N13 7.6(4)
C40 C39 C44 N13 -176.1(2)
O7 N13 C44 C43 -155.4(2)
O6 N13 C44 C43 22.8(3)
O7 N13 C44 C39 24.3(3)
O6 N13 C44 C39 -157.5(2)
O8 C45 C46 C47 -172.8(2)
C50 C45 C46 C47 3.3(3)
O8 C45 C46 N14 5.9(4)
C50 C45 C46 N14 -178.0(2)
O9 N14 C46 C47 -142.6(2)
O10 N14 C46 C47 36.7(3)
O9 N14 C46 C45 38.7(3)
O10 N14 C46 C45 -142.0(2)
C45 C46 C47 C48 -2.9(4)
N14 C46 C47 C48 178.4(2)
C46 C47 C48 C49 0.9(4)
C46 C47 C48 N15 -177.2(2)
O12 N15 C48 C49 -8.8(4)
O11 N15 C48 C49 171.2(2)
O12 N15 C48 C47 169.2(2)
O11 N15 C48 C47 -10.8(3)
C47 C48 C49 C50 0.3(4)
N15 C48 C49 C50 178.3(2)
C48 C49 C50 C45 0.4(4)
C48 C49 C50 N16 180.0(2)
O8 C45 C50 C49 173.8(3)
C46 C45 C50 C49 -2.0(4)
O8 C45 C50 N16 -5.8(4)
C46 C45 C50 N16 178.4(2)
O14 N16 C50 C49 160.8(3)
O13 N16 C50 C49 -17.3(4)
O14 N16 C50 C45 -19.6(4)
O13 N16 C50 C45 162.3(2)
C53 N17 C51 O15 -175.1(3)
C52 N17 C51 O15 -1.4(5)
C56 N18 C54 O16 1.8(5)
C55 N18 C54 O16 -174.9(3)
